data_7249033
loop_
_publ_author_name
'Su\<sanj, Ru\/der'
'Bedekovi\'c, Nikola'
'Cerovski, Sara'
'Baus Topi\'c, Nea'
'Nemec, Vinko'
'Cin\<ci\'c, Dominik'

_publ_section_title
;
 Evaluation of halogen bonding proclivity of oxazole derivatives carrying
 multiple acceptor sites in cocrystals with perfluorinated iodobenzenes
;
_journal_issue 31
_journal_name_full CrystEngComm
_journal_page_first 4137
_journal_page_last 4145
_journal_paper_doi 10.1039/D4CE00557K
_journal_volume 26
_journal_year 2024
_chemical_formula_moiety 'C6 F3 I3, C7 H5 N O2'
_chemical_formula_sum 'C13 H5 F3 I3 N O2'
_chemical_formula_weight 644.88
_space_group_crystal_system monoclinic
_space_group_IT_number 9
_space_group_name_Hall 'C -2yc'
_space_group_name_H-M_alt 'C 1 c 1'
_atom_sites_solution_hydrogens geom
_audit_creation_method SHELXL-2019/3
_audit_update_record
;
2024-05-28 deposited with the CCDC.	2024-07-09 downloaded from the CCDC.
;
_cell_angle_alpha 90
_cell_angle_beta 93.994(3)
_cell_angle_gamma 90
_cell_formula_units_Z 4
_cell_length_a 4.9817(2)
_cell_length_b 17.5239(4)
_cell_length_c 19.0409(7)
_cell_measurement_reflns_used 13235
_cell_measurement_temperature 294.99(10)
_cell_measurement_theta_max 37.4890
_cell_measurement_theta_min 3.1230
_cell_volume 1658.21(10)
_computing_structure_refinement 'SHELXL-2019/2 (Sheldrick, 2019)'
_diffrn_ambient_temperature 294.99(10)
_diffrn_detector_area_resol_mean 10.0000
_diffrn_measured_fraction_theta_full 0.998
_diffrn_measured_fraction_theta_max 0.999
_diffrn_measurement_device_type 'XtaLAB Synergy, Dualflex, HyPix'
_diffrn_radiation_type MoK\a
_diffrn_radiation_wavelength 0.71073
_diffrn_reflns_av_R_equivalents 0.0389
_diffrn_reflns_av_unetI/netI 0.0315
_diffrn_reflns_Laue_measured_fraction_full 0.998
_diffrn_reflns_Laue_measured_fraction_max 0.999
_diffrn_reflns_limit_h_max 7
_diffrn_reflns_limit_h_min -7
_diffrn_reflns_limit_k_max 26
_diffrn_reflns_limit_k_min -26
_diffrn_reflns_limit_l_max 28
_diffrn_reflns_limit_l_min -28
_diffrn_reflns_number 21219
_diffrn_reflns_point_group_measured_fraction_full 0.973
_diffrn_reflns_point_group_measured_fraction_max 0.951
_diffrn_reflns_theta_full 25.242
_diffrn_reflns_theta_max 31.996
_diffrn_reflns_theta_min 3.163
_diffrn_source 'micro-focus sealed X-ray tube'
_exptl_absorpt_coefficient_mu 5.688
_exptl_absorpt_correction_T_max 1.00000
_exptl_absorpt_correction_T_min 0.23440
_exptl_absorpt_correction_type multi-scan
_exptl_absorpt_process_details
;
CrysAlisPro 1.171.41.95a (Rigaku Oxford Diffraction, 2021)
Empirical absorption correction using spherical harmonics,
implemented in SCALE3 ABSPACK scaling algorithm.
;
_exptl_crystal_colour colorless
_exptl_crystal_density_diffrn 2.583
_exptl_crystal_description block
_exptl_crystal_F_000 1168
_exptl_crystal_size_max 0.54
_exptl_crystal_size_mid 0.32
_exptl_crystal_size_min 0.16
_refine_diff_density_max 1.108
_refine_diff_density_min -1.477
_refine_diff_density_rms 0.104
_refine_ls_abs_structure_details
;
 Flack x determined using 1844 quotients [(I+)-(I-)]/[(I+)+(I-)]
 (Parsons, Flack and Wagner, Acta Cryst. B69 (2013) 249-259).
;
_refine_ls_abs_structure_Flack 0.42(4)
_refine_ls_extinction_coef 0.00221(18)
_refine_ls_extinction_expression Fc^*^=kFc[1+0.001xFc^2^\l^3^/sin(2\q)]^-1/4^
_refine_ls_extinction_method 'SHELXL-2019/2 (Sheldrick 2019)'
_refine_ls_goodness_of_fit_ref 1.084
_refine_ls_hydrogen_treatment constr
_refine_ls_matrix_type full
_refine_ls_number_parameters 200
_refine_ls_number_reflns 5487
_refine_ls_number_restraints 2
_refine_ls_restrained_S_all 1.084
_refine_ls_R_factor_all 0.0411
_refine_ls_R_factor_gt 0.0333
_refine_ls_shift/su_max 0.026
_refine_ls_shift/su_mean 0.003
_refine_ls_structure_factor_coef Fsqd
_refine_ls_weighting_details 'w=1/[\s^2^(Fo^2^)+(0.0390P)^2^+2.2056P] where P=(Fo^2^+2Fc^2^)/3'
_refine_ls_weighting_scheme calc
_refine_ls_wR_factor_gt 0.0873
_refine_ls_wR_factor_ref 0.0909
_reflns_Friedel_coverage 0.899
_reflns_Friedel_fraction_full 0.948
_reflns_Friedel_fraction_max 0.902
_reflns_number_gt 4535
_reflns_number_total 5487
_reflns_threshold_expression 'I > 2\s(I)'
_cod_data_source_file d4ce00557k2.cif
_cod_data_source_block fox_135tfib
_cod_depositor_comments 'Adding full bibliography for 7249013--7249033.cif.'
_cod_original_sg_symbol_H-M 'C c'
_cod_database_code 7249033
_shelx_shelxl_version_number 2019/3
_shelx_space_group_comment
;
The symmetry employed for this shelxl refinement is uniquely defined
by the following loop, which should always be used as a source of
symmetry information in preference to the above space-group names.
They are only intended as comments.
;

loop_
_space_group_symop_operation_xyz
'x, y, z'
'x, -y, z+1/2'
'x+1/2, y+1/2, z'
'x+1/2, -y+1/2, z+1/2'

loop_
_atom_site_label
_atom_site_type_symbol
_atom_site_fract_x
_atom_site_fract_y
_atom_site_fract_z
_atom_site_U_iso_or_equiv
_atom_site_adp_type
_atom_site_occupancy
_atom_site_site_symmetry_order
_atom_site_calc_flag
_atom_site_refinement_flags_posn
_atom_site_refinement_flags_adp
_atom_site_refinement_flags_occupancy
_atom_site_disorder_assembly
_atom_site_disorder_group
I2 I -0.54082(5) 0.45307(5) 0.28952(2) 0.0525(2) Uani 1 1 d . . . . .
I1 I 0.35332(6) 0.45311(5) 0.52003(2) 0.0530(2) Uani 1 1 d . . . . .
I3 I -0.1013(4) 0.75121(2) 0.40616(12) 0.0941(3) Uani 1 1 d . . . . .
F2 F -0.4582(16) 0.6301(5) 0.3194(5) 0.064(2) Uani 1 1 d . . . . .
F1 F -0.096(2) 0.39926(17) 0.4003(7) 0.0579(11) Uani 1 1 d . . . . .
F3 F 0.2580(18) 0.6306(5) 0.4920(5) 0.065(2) Uani 1 1 d . . . . .
C8 C 0.095(2) 0.5126(7) 0.4513(7) 0.042(3) Uani 1 1 d . . . . .
C5 C 1.065(3) 0.2830(7) 0.6484(8) 0.057(4) Uani 1 1 d . . . . .
O2 O 1.057(3) 0.3389(7) 0.6964(7) 0.083(4) Uani 1 1 d . . . . .
O1 O 1.562(2) 0.1373(8) 0.6995(8) 0.087(4) Uani 1 1 d . . . . .
C9 C -0.100(3) 0.4762(3) 0.4020(9) 0.0435(14) Uani 1 1 d . . . . .
C11 C -0.274(2) 0.5905(6) 0.3591(6) 0.039(2) Uani 1 1 d . . . . .
C12 C -0.097(4) 0.6332(3) 0.4028(11) 0.0478(12) Uani 1 1 d . . . . .
C7 C 0.867(3) 0.2962(8) 0.5985(9) 0.061(4) Uani 1 1 d . . . . .
H7 H 0.817072 0.263989 0.561107 0.073 Uiso 1 1 calc R U . . .
N1 N 0.753(2) 0.3638(8) 0.6116(8) 0.066(4) Uani 1 1 d . . . . .
C10 C -0.269(2) 0.5139(6) 0.3591(7) 0.044(3) Uani 1 1 d . . . . .
C13 C 0.080(3) 0.5941(7) 0.4465(8) 0.052(3) Uani 1 1 d . . . . .
C6 C 0.860(4) 0.3871(10) 0.6666(9) 0.074(5) Uani 1 1 d . . . . .
H6 H 0.813216 0.433024 0.686984 0.089 Uiso 1 1 calc R U . . .
C2 C 1.252(3) 0.1569(8) 0.6111(8) 0.059(3) Uani 1 1 d . . . . .
H2 H 1.138927 0.149473 0.570806 0.071 Uiso 1 1 calc R U . . .
C4 C 1.420(4) 0.2030(10) 0.7132(9) 0.069(4) Uani 1 1 d . . . . .
H4 H 1.441226 0.231069 0.754668 0.083 Uiso 1 1 calc R U . . .
C3 C 1.248(2) 0.2205(7) 0.6589(6) 0.041(2) Uani 1 1 d . . . . .
C1 C 1.448(4) 0.1114(10) 0.6352(10) 0.078(5) Uani 1 1 d . . . . .
H1 H 1.501714 0.067645 0.612392 0.094 Uiso 1 1 calc R U . . .

loop_
_atom_site_aniso_label
_atom_site_aniso_U_11
_atom_site_aniso_U_22
_atom_site_aniso_U_33
_atom_site_aniso_U_23
_atom_site_aniso_U_13
_atom_site_aniso_U_12
I2 0.0547(6) 0.0430(4) 0.0602(6) -0.0117(4) 0.0064(5) -0.0118(4)
I1 0.0539(6) 0.0436(4) 0.0616(6) 0.0116(4) 0.0055(5) 0.0131(4)
I3 0.1225(5) 0.02466(17) 0.1258(5) -0.0062(7) -0.0575(4) 0.0085(6)
F2 0.057(4) 0.044(4) 0.086(6) 0.011(4) -0.028(4) 0.000(3)
F1 0.0675(19) 0.0256(12) 0.080(3) 0.002(4) 0.0011(19) -0.002(4)
F3 0.084(6) 0.039(4) 0.067(5) 0.003(4) -0.023(5) -0.009(4)
C8 0.039(5) 0.040(5) 0.047(7) 0.001(5) 0.012(4) 0.003(4)
C5 0.064(8) 0.033(5) 0.073(9) 0.010(5) 0.008(7) 0.015(5)
O2 0.115(9) 0.066(7) 0.064(7) -0.015(5) -0.020(7) 0.026(6)
O1 0.073(8) 0.080(8) 0.103(10) 0.024(7) -0.025(7) 0.009(6)
C9 0.047(3) 0.0267(18) 0.058(4) -0.016(5) 0.012(2) -0.009(5)
C11 0.044(5) 0.032(4) 0.039(5) -0.001(4) -0.010(4) -0.007(4)
C12 0.059(3) 0.0243(17) 0.058(3) 0.001(6) -0.010(2) 0.005(6)
C7 0.050(6) 0.060(7) 0.070(9) -0.004(7) -0.016(6) 0.005(5)
N1 0.057(7) 0.074(8) 0.068(8) 0.025(6) 0.008(6) 0.032(6)
C10 0.049(6) 0.025(4) 0.056(8) -0.007(4) -0.004(5) -0.007(4)
C13 0.062(8) 0.032(5) 0.064(8) -0.001(5) 0.002(6) -0.012(5)
C6 0.089(10) 0.068(8) 0.068(9) 0.015(7) 0.016(7) 0.046(8)
C2 0.071(8) 0.055(7) 0.050(7) -0.001(5) -0.005(6) 0.024(6)
C4 0.076(9) 0.073(9) 0.057(9) 0.009(7) -0.006(7) 0.003(7)
C3 0.041(5) 0.045(5) 0.037(5) 0.000(4) -0.003(4) -0.001(4)
C1 0.108(12) 0.050(7) 0.077(10) -0.004(7) 0.013(9) 0.014(7)

loop_
_atom_type_symbol
_atom_type_description
_atom_type_scat_dispersion_real
_atom_type_scat_dispersion_imag
_atom_type_scat_source
C C 0.0033 0.0016 'International Tables Vol C Tables 4.2.6.8 and 6.1.1.4'
H H 0.0000 0.0000 'International Tables Vol C Tables 4.2.6.8 and 6.1.1.4'
N N 0.0061 0.0033 'International Tables Vol C Tables 4.2.6.8 and 6.1.1.4'
O O 0.0106 0.0060 'International Tables Vol C Tables 4.2.6.8 and 6.1.1.4'
F F 0.0171 0.0103 'International Tables Vol C Tables 4.2.6.8 and 6.1.1.4'
I I -0.4742 1.8119 'International Tables Vol C Tables 4.2.6.8 and 6.1.1.4'

loop_
_geom_angle_atom_site_label_1
_geom_angle_atom_site_label_2
_geom_angle_atom_site_label_3
_geom_angle
_geom_angle_site_symmetry_1
_geom_angle_site_symmetry_3
_geom_angle_publ_flag
C13 C8 C9 111.6(9) . . ?
C13 C8 I1 125.0(9) . . ?
C9 C8 I1 123.4(8) . . ?
C7 C5 O2 107.6(12) . . ?
C7 C5 C3 131.4(10) . . ?
O2 C5 C3 120.8(10) . . ?
C5 O2 C6 102.6(12) . . ?
C4 O1 C1 104.8(12) . . ?
C10 C9 F1 119.9(12) . . ?
C10 C9 C8 123.6(4) . . ?
F1 C9 C8 116.5(12) . . ?
F2 C11 C10 122.0(9) . . ?
F2 C11 C12 116.1(9) . . ?
C10 C11 C12 121.8(9) . . ?
C13 C12 C11 117.0(4) . . ?
C13 C12 I3 119.6(11) . . ?
C11 C12 I3 123.4(10) . . ?
C5 C7 N1 108.7(13) . . ?
C6 N1 C7 107.0(12) . . ?
C9 C10 C11 121.0(9) . . ?
C9 C10 I2 119.5(7) . . ?
C11 C10 I2 119.5(8) . . ?
C12 C13 F3 121.6(11) . . ?
C12 C13 C8 124.9(11) . . ?
F3 C13 C8 113.5(11) . . ?
N1 C6 O2 113.8(14) . . ?
C1 C2 C3 107.0(13) . . ?
C3 C4 O1 110.7(14) . . ?
C4 C3 C5 130.8(10) . . ?
C4 C3 C2 106.0(12) . . ?
C5 C3 C2 122.8(8) . . ?
C2 C1 O1 110.9(15) . . ?

loop_
_geom_bond_atom_site_label_1
_geom_bond_atom_site_label_2
_geom_bond_distance
_geom_bond_site_symmetry_2
_geom_bond_publ_flag
I2 C10 2.116(11) . ?
I1 C8 2.056(12) . ?
I3 C12 2.069(5) . ?
F2 C11 1.341(12) . ?
F1 C9 1.349(5) . ?
F3 C13 1.357(15) . ?
C8 C13 1.434(18) . ?
C8 C9 1.447(18) . ?
C5 C7 1.34(2) . ?
C5 O2 1.341(17) . ?
C5 C3 1.431(7) . ?
O2 C6 1.388(17) . ?
O1 C4 1.39(2) . ?
O1 C1 1.39(2) . ?
C9 C10 1.311(19) . ?
C11 C10 1.342(16) . ?
C11 C12 1.388(19) . ?
C12 C13 1.35(2) . ?
C7 N1 1.344(18) . ?
N1 C6 1.21(2) . ?
C2 C1 1.32(2) . ?
C2 C3 1.439(17) . ?
C4 C3 1.331(18) . ?
